data_7009329
loop_
_publ_author_name
'Deacon, Glen B.'
'Feng, Tiecheng'
'Forsyth, Craig M.'
'Gitlits, Alex'
'Hockless, David C. R.'
'Shen, Qi'
'Skelton, Brian W.'
'White, Allan H.'

_publ_section_title
;
 A simple synthesis and a structural survey of homoleptic rare
 earth(III) 2,6-diphenylphenolates
;
_journal_issue 6
_journal_name_full 'Journal of the Chemical Society, Dalton Transactions'
_journal_page_first 961
_journal_paper_doi 10.1039/a910277i
_journal_year 2000
_chemical_formula_analytical C54_H39_Lu_O3
_chemical_formula_sum 'C54 H39 Lu O3'
_chemical_formula_weight 910.87
_space_group_IT_number 2
_symmetry_cell_setting triclinic
_symmetry_space_group_name_Hall '-P 1'
_symmetry_space_group_name_H-M 'P -1'
_audit_creation_date 98-05-06
_audit_creation_method from_xtal_archive_file_using_CIFIO
_cell_angle_alpha 116.49(2)
_cell_angle_beta 92.86(3)
_cell_angle_gamma 103.63(2)
_cell_formula_units_Z 2
_cell_length_a 15.888(6)
_cell_length_b 13.524(3)
_cell_length_c 10.939(4)
_cell_measurement_temperature 293
_cell_volume 2011.7(13)
_computing_cell_refinement 'Enraf-Nonius software'
_computing_data_collection 'Enraf-Nonius software'
_computing_data_reduction xtal_DIFDAT_ABSORB_SORTRF_ADDREF
_computing_molecular_graphics xtal
_computing_publication_material xtal_BONDLA_CIFIO
_computing_structure_refinement xtal_CRYLSQ
_computing_structure_solution xtal
_diffrn_ambient_temperature 293
_diffrn_measurement_device CAD4
_diffrn_measurement_method 2theta/theta
_diffrn_radiation_detector 'single counter'
_diffrn_radiation_monochromator graphite
_diffrn_radiation_source 'sealed tube'
_diffrn_radiation_type Mo-K\a
_diffrn_radiation_wavelength 0.71073
_diffrn_reflns_av_R_equivalents .048
_diffrn_reflns_av_sigmaI/netI .104
_diffrn_reflns_limit_h_max 18
_diffrn_reflns_limit_h_min 0
_diffrn_reflns_limit_k_max 15
_diffrn_reflns_limit_k_min -16
_diffrn_reflns_limit_l_max 12
_diffrn_reflns_limit_l_min -12
_diffrn_reflns_number .114700+05
_diffrn_reflns_reduction_process equatorial_monochr_Lp
_diffrn_reflns_theta_max 25.01
_diffrn_reflns_theta_min 1.34
_diffrn_standards_decay_% 0
_diffrn_standards_interval_time 3600
_exptl_absorpt_coefficient_mu 2.50
_exptl_absorpt_correction_T_max 0.870
_exptl_absorpt_correction_T_min 0.555
_exptl_absorpt_correction_type gaussian
_exptl_crystal_density_diffrn 1.504
_exptl_crystal_description plate
_exptl_crystal_F_000 916
_exptl_crystal_size_max 0.50
_exptl_crystal_size_mid 0.25
_exptl_crystal_size_min 0.08
_refine_diff_density_max 1.184
_refine_diff_density_min -.621
_refine_ls_abs_structure_details none
_refine_ls_abs_structure_Flack 0
_refine_ls_extinction_coef .00000
_refine_ls_extinction_method none
_refine_ls_goodness_of_fit_all 1.124
_refine_ls_goodness_of_fit_obs 1.136
_refine_ls_hydrogen_treatment noref
_refine_ls_matrix_type full
_refine_ls_number_constraints 0
_refine_ls_number_parameters 523
_refine_ls_number_reflns 4705
_refine_ls_number_restraints 0
_refine_ls_R_factor_all .082
_refine_ls_R_factor_obs .041
_refine_ls_shift/esd_max .093
_refine_ls_shift/esd_mean .002
_refine_ls_structure_factor_coef F
_refine_ls_weighting_scheme calc
_refine_ls_wR_factor_all .059
_refine_ls_wR_factor_obs .048
_reflns_d_resolution_high .841
_reflns_d_resolution_low 15.147
_reflns_limit_h_max 18
_reflns_limit_h_min 0
_reflns_limit_k_max 15
_reflns_limit_k_min -16
_reflns_limit_l_max 12
_reflns_limit_l_min -12
_reflns_number_observed 4705
_reflns_number_total 7068
_reflns_observed_criterion refl_observed_if_I____>4.000_sigma(I___)
_cod_data_source_file a910277i.txt
_cod_data_source_block luodpp
_cod_original_sg_symbol_Hall -p_1
_cod_original_sg_symbol_H-M p_-1
_cod_database_code 7009329

loop_
_symmetry_equiv_pos_as_xyz
+x,+y,+z
-x,-y,-z

loop_
_atom_site_aniso_label
_atom_site_aniso_U_11
_atom_site_aniso_U_22
_atom_site_aniso_U_33
_atom_site_aniso_U_12
_atom_site_aniso_U_13
_atom_site_aniso_U_23
Lu .02998(19) .03195(18) .0411(2) .00741(12) .00271(14) .01211(14)
O1 .048(3) .044(3) .045(3) .024(3) .020(3) .024(3)
C11 .032(4) .036(4) .037(5) .004(3) .009(4) .017(4)
C12 .048(5) .035(4) .023(4) .017(4) .007(4) .005(3)
C13 .058(6) .052(5) .043(5) .016(4) .019(5) .018(4)
C14 .056(6) .046(5) .054(6) .019(4) .019(5) .016(4)
C15 .054(6) .053(5) .058(6) .025(4) .013(5) .029(5)
C16 .042(5) .034(4) .046(5) .013(4) .008(4) .019(4)
C121 .040(5) .050(5) .040(5) .018(4) .014(4) .027(4)
C122 .046(5) .053(5) .032(5) .007(4) -.002(4) .017(4)
C123 .051(5) .060(6) .038(5) .019(5) .001(4) .020(4)
C124 .062(6) .059(6) .057(6) .024(5) .019(5) .035(5)
C125 .054(6) .043(5) .073(7) -.001(4) .011(5) .032(5)
C126 .030(5) .066(6) .058(6) .005(4) .009(4) .031(5)
C161 .068(6) .038(5) .053(6) .021(4) .011(5) .023(4)
C162 .084(8) .060(6) .066(7) .014(5) -.006(6) .032(5)
C163 .218(18) .062(7) .049(8) .055(9) .009(10) .025(6)
C164 .29(3) .199(17) .085(11) .20(2) .123(16) .106(12)
C165 .190(18) .29(2) .193(18) .186(18) .155(16) .22(2)
C166 .088(9) .187(14) .129(12) .087(9) .057(9) .123(11)
O2 .032(3) .045(3) .036(3) .006(2) .006(2) .019(2)
C21 .036(5) .036(4) .041(5) .004(3) .011(4) .018(4)
C22 .032(4) .043(4) .041(5) .008(3) .008(4) .015(4)
C23 .038(5) .059(5) .057(6) .013(4) .016(5) .021(5)
C24 .033(5) .087(7) .066(7) .021(5) .012(5) .030(6)
C25 .026(4) .058(5) .055(6) .006(4) -.007(4) .021(5)
C26 .040(5) .033(4) .039(5) .010(3) .003(4) .014(4)
C221 .030(4) .046(5) .038(5) .003(4) .009(4) .020(4)
C222 .040(5) .037(4) .037(5) .002(4) .012(4) .016(4)
C223 .044(5) .073(6) .052(6) .010(5) -.000(5) .032(5)
C224 .062(7) .085(7) .033(6) -.000(5) -.003(5) .028(5)
C225 .087(8) .067(6) .038(6) .007(6) .002(6) .012(5)
C226 .071(6) .052(5) .038(5) .015(5) .008(5) .018(4)
C261 .037(5) .044(4) .038(5) .007(4) -.006(4) .018(4)
C262 .062(6) .061(6) .062(7) .026(5) -.003(5) .027(5)
C263 .125(10) .074(7) .056(7) .024(7) .001(7) .042(6)
C264 .091(8) .072(7) .036(6) .004(6) .002(5) .032(5)
C265 .055(6) .046(5) .042(6) .001(4) .008(5) .011(4)
C266 .048(5) .041(5) .052(6) .005(4) .003(4) .025(4)
O3 .050(3) .034(3) .038(3) .000(2) -.001(3) .016(2)
C31 .044(5) .034(4) .034(5) .004(4) .003(4) .012(4)
C32 .043(5) .040(4) .039(5) .006(4) .005(4) .016(4)
C33 .062(6) .037(4) .051(6) .002(4) .001(5) .019(4)
C34 .063(6) .029(4) .065(7) .008(4) .004(5) .012(4)
C35 .042(5) .049(5) .034(5) .006(4) .001(4) .013(4)
C36 .039(5) .036(4) .029(5) .002(3) .008(4) .008(4)
C321 .056(6) .039(4) .048(6) .014(4) .008(4) .022(4)
C322 .052(5) .057(5) .042(5) .016(4) .011(4) .031(4)
C323 .057(6) .059(6) .053(7) .015(5) -.002(5) .019(5)
C324 .068(7) .068(7) .064(7) .026(6) -.007(6) .035(6)
C325 .100(9) .066(6) .066(7) .032(6) .018(7) .048(6)
C326 .076(7) .049(5) .050(6) .014(5) .000(5) .033(5)
C361 .041(5) .051(5) .039(5) -.001(4) -.008(4) .026(4)
C362 .062(6) .053(5) .063(7) .008(5) -.015(5) .033(5)
C363 .080(8) .075(7) .098(10) .011(6) -.021(7) .046(7)
C364 .068(8) .096(10) .168(16) -.019(7) -.038(9) .101(11)
C365 .069(8) .125(11) .095(10) -.016(8) -.011(7) .084(10)
C366 .054(6) .080(7) .053(7) -.012(5) -.015(5) .041(6)

loop_
_atom_site_label
_atom_site_fract_x
_atom_site_fract_y
_atom_site_fract_z
_atom_site_U_iso_or_equiv
_atom_site_thermal_displace_type
_atom_site_calc_flag
_atom_site_calc_attached_atom
Lu .27925(2) .20774(3) .22658(4) .03678(16) Uani ? ?
O1 .2299(3) .3277(4) .1980(5) .042(2) Uani ? ?
C11 .1871(5) .4048(6) .2732(8) .036(3) Uani ? ?
C12 .1657(5) .4084(6) .3967(8) .038(3) Uani ? ?
C13 .1241(6) .4881(7) .4779(9) .053(4) Uani ? ?
C14 .1034(6) .5622(7) .4363(10) .053(4) Uani ? ?
C15 .1224(6) .5562(7) .3134(10) .052(4) Uani ? ?
C16 .1626(5) .4769(6) .2279(9) .041(4) Uani ? ?
C121 .1858(5) .3193(7) .4283(8) .040(3) Uani ? ?
C122 .2637(5) .3429(7) .5130(8) .047(4) Uani ? ?
C123 .2857(6) .2536(8) .5266(9) .051(4) Uani ? ?
C124 .2321(6) .1445(8) .4581(10) .055(4) Uani ? ?
C125 .1530(6) .1177(7) .3746(10) .058(4) Uani ? ?
C126 .1304(5) .2053(8) .3582(10) .052(4) Uani ? ?
C161 .1785(6) .4703(7) .0925(10) .052(4) Uani ? ?
C162 .1081(7) .4415(8) -.0091(11) .071(5) Uani ? ?
C163 .1238(13) .4366(9) -.1359(13) .107(9) Uani ? ?
C164 .2083(17) .4647(17) -.1589(17) .149(13) Uani ? ?
C165 .2737(13) .4897(18) -.064(2) .159(13) Uani ? ?
C166 .2619(8) .4934(13) .0621(15) .105(8) Uani ? ?
O2 .4095(3) .2653(4) .3158(5) .038(2) Uani ? ?
C21 .4935(5) .2741(6) .3010(8) .039(3) Uani ? ?
C22 .5163(5) .2393(6) .1702(8) .041(3) Uani ? ?
C23 .6036(5) .2457(7) .1576(10) .054(4) Uani ? ?
C24 .6679(6) .2860(9) .2716(11) .063(5) Uani ? ?
C25 .6455(5) .3184(7) .4007(10) .050(4) Uani ? ?
C26 .5589(5) .3140(6) .4183(8) .039(3) Uani ? ?
C221 .4480(5) .1917(6) .0467(8) .039(3) Uani ? ?
C222 .3869(5) .2491(6) .0408(8) .040(3) Uani ? ?
C223 .3222(6) .2036(8) -.0761(10) .057(4) Uani ? ?
C224 .3173(7) .1005(9) -.1878(9) .065(5) Uani ? ?
C225 .3765(8) .0418(8) -.1839(10) .072(5) Uani ? ?
C226 .4411(6) .0875(7) -.0671(9) .055(4) Uani ? ?
C261 .5350(5) .3421(6) .5574(8) .041(3) Uani ? ?
C262 .5436(6) .2754(8) .6211(11) .062(5) Uani ? ?
C263 .5186(8) .2958(9) .7476(12) .082(6) Uani ? ?
C264 .4862(7) .3864(9) .8162(10) .068(5) Uani ? ?
C265 .4781(6) .4551(7) .7596(10) .054(4) Uani ? ?
C266 .5023(5) .4339(7) .6310(9) .048(4) Uani ? ?
O3 .2218(3) .0428(4) .0812(5) .044(2) Uani ? ?
C31 .1807(5) -.0705(6) .0088(8) .041(3) Uani ? ?
C32 .1980(5) -.1471(6) .0554(8) .043(3) Uani ? ?
C33 .1535(6) -.2650(7) -.0197(9) .053(4) Uani ? ?
C34 .0954(6) -.3077(7) -.1402(10) .057(4) Uani ? ?
C35 .0794(5) -.2335(7) -.1879(8) .046(4) Uani ? ?
C36 .1223(5) -.1140(6) -.1148(8) .039(3) Uani ? ?
C321 .2598(6) -.1066(7) .1852(9) .047(4) Uani ? ?
C322 .3434(6) -.0287(7) .2147(9) .047(4) Uani ? ?
C323 .4003(6) .0096(8) .3374(10) .060(4) Uani ? ?
C324 .3779(7) -.0283(8) .4274(11) .065(5) Uani ? ?
C325 .2978(8) -.1064(9) .3996(11) .069(5) Uani ? ?
C326 .2384(6) -.1458(7) .2782(10) .056(4) Uani ? ?
C361 .1019(5) -.0398(7) -.1720(9) .045(4) Uani ? ?
C362 .0796(6) .0609(8) -.0905(10) .060(4) Uani ? ?
C363 .0622(8) .1286(10) -.1433(15) .086(6) Uani ? ?
C364 .0666(8) .0997(13) -.279(2) .106(8) Uani ? ?
C365 .0854(8) -.0006(13) -.3617(14) .093(7) Uani ? ?
C366 .1030(6) -.0704(9) -.3113(10) .065(5) Uani ? ?
H13 .10752 .48960 .56334 .06900 Uiso ? ?
H14 .07772 .62128 .49526 .06800 Uiso ? ?
H15 .10643 .60821 .28265 .06500 Uiso ? ?
H122 .30296 .42160 .56320 .05700 Uiso ? ?
H123 .34128 .26982 .58230 .06300 Uiso ? ?
H124 .24790 .08370 .46992 .06700 Uiso ? ?
H125 .11386 .03922 .32836 .07300 Uiso ? ?
H126 .07458 .18705 .29782 .06600 Uiso ? ?
H23 .62004 .22122 .06519 .06800 Uiso ? ?
H24 .72888 .29269 .25988 .07500 Uiso ? ?
H25 .69008 .34394 .48054 .05900 Uiso ? ?
H222 .38971 .32219 .12054 .05100 Uiso ? ?
H223 .27988 .24561 -.07600 .06800 Uiso ? ?
H224 .27231 .06967 -.26977 .08100 Uiso ? ?
H225 .37314 -.03146 -.26304 .09100 Uiso ? ?
H226 .48309 .04606 -.06730 .06900 Uiso ? ?
H262 .56748 .21151 .57579 .07900 Uiso ? ?
H263 .52449 .24714 .78906 .10300 Uiso ? ?
H264 .46551 .39985 .90352 .08400 Uiso ? ?
H265 .45508 .51968 .80897 .06800 Uiso ? ?
H266 .49532 .48456 .59224 .06000 Uiso ? ?
H33 .16341 -.31705 .01448 .06600 Uiso ? ?
H34 .06607 -.38961 -.19138 .07000 Uiso ? ?
H35 .03671 -.26308 -.27249 .05700 Uiso ? ?
H322 .36052 -.00177 .14756 .05700 Uiso ? ?
H323 .45819 .06551 .35632 .07600 Uiso ? ?
H324 .41766 -.00027 .51213 .08000 Uiso ? ?
H325 .28315 -.13538 .46543 .08600 Uiso ? ?
H326 .18024 -.20236 .25952 .07300 Uiso ? ?
H362 .07412 .08012 .00580 .07700 Uiso ? ?
H363 .04619 .19949 -.08334 .10900 Uiso ? ?
H364 .05722 .15223 -.31305 .12900 Uiso ? ?
H365 .08506 -.02205 -.45969 .11900 Uiso ? ?
H366 .11672 -.14259 -.37202 .08900 Uiso ? ?
H162 .04592 .42362 .00858 .09200 Uiso ? ?
H163 .07159 .41379 -.20793 .13700 Uiso ? ?
H164 .21571 .45818 -.24851 .18700 Uiso ? ?
H165 .33349 .50958 -.08123 .18700 Uiso ? ?
H166 .31311 .51362 .13171 .12500 Uiso ? ?

loop_
_atom_type_symbol
_atom_type_description
_atom_type_oxidation_number
_atom_type_number_in_cell
_atom_type_scat_dispersion_real
_atom_type_scat_dispersion_imag
_atom_type_scat_source
C ? 0 108 .002 .002 Int_Tables_Vol_IV_Tables_2.2B_and_2.3.1
O ? 0 6 .008 .006 Int_Tables_Vol_IV_Tables_2.2B_and_2.3.1
H ? 0 78 0 0 Int_Tables_Vol_IV_Tables_2.2B_and_2.3.1
Lu ? 0 2 -.988 5.858 Int_Tables_Vol_IV_Tables_2.2B_and_2.3.1

loop_
_diffrn_attenuator_code
_diffrn_attenuator_scale
? ?

loop_
_geom_angle_atom_site_label_1
_geom_angle_atom_site_label_2
_geom_angle_atom_site_label_3
_geom_angle
_geom_angle_site_symmetry_1
_geom_angle_site_symmetry_2
_geom_angle_site_symmetry_3
_geom_angle_publ_flag
O1 Lu C11 17.7(2) . . . ?
O1 Lu C121 65.2(3) . . . ?
O1 Lu C122 83.2(3) . . . ?
O1 Lu C123 110.0(2) . . . ?
O1 Lu C124 121.0(3) . . . ?
O1 Lu C125 105.4(3) . . . ?
O1 Lu C126 78.1(3) . . . ?
O1 Lu O2 115.4(2) . . . ?
O1 Lu C222 79.0(2) . . . ?
O1 Lu O3 113.9(2) . . . ?
C11 Lu C121 47.6(3) . . . ?
C11 Lu C122 66.4(3) . . . ?
C11 Lu C123 92.8(3) . . . ?
C11 Lu C124 103.7(3) . . . ?
C11 Lu C125 90.7(3) . . . ?
C11 Lu C126 63.4(3) . . . ?
C11 Lu O2 115.38(18) . . . ?
C11 Lu C222 95.2(2) . . . ?
C11 Lu O3 120.9(2) . . . ?
C121 Lu C122 28.2(2) . . . ?
C121 Lu C123 48.6(3) . . . ?
C121 Lu C124 56.2(3) . . . ?
C121 Lu C125 49.5(3) . . . ?
C121 Lu C126 29.0(2) . . . ?
C121 Lu O2 108.2(2) . . . ?
C121 Lu C222 139.7(3) . . . ?
C121 Lu O3 119.0(2) . . . ?
C122 Lu C123 27.1(3) . . . ?
C122 Lu C124 46.9(3) . . . ?
C122 Lu C125 56.2(2) . . . ?
C122 Lu C126 49.7(2) . . . ?
C122 Lu O2 81.0(2) . . . ?
C122 Lu C222 134.9(2) . . . ?
C122 Lu O3 133.6(2) . . . ?
C123 Lu C124 25.4(2) . . . ?
C123 Lu C125 46.3(2) . . . ?
C123 Lu C126 55.9(3) . . . ?
C123 Lu O2 73.0(2) . . . ?
C123 Lu C222 142.3(2) . . . ?
C123 Lu O3 115.5(3) . . . ?
C124 Lu C125 26.2(3) . . . ?
C124 Lu C126 47.5(3) . . . ?
C124 Lu O2 89.3(3) . . . ?
C124 Lu C222 156.8(3) . . . ?
C124 Lu O3 90.4(2) . . . ?
C125 Lu C126 27.4(3) . . . ?
C125 Lu O2 115.5(3) . . . ?
C125 Lu C222 168.84(18) . . . ?
C125 Lu O3 77.5(2) . . . ?
C126 Lu O2 128.1(2) . . . ?
C126 Lu C222 155.6(3) . . . ?
C126 Lu O3 90.2(2) . . . ?
O2 Lu C222 70.2(2) . . . ?
O2 Lu O3 122.0(2) . . . ?
C222 Lu O3 91.4(2) . . . ?
Lu O1 C11 134.5(6) . . . ?
Lu C11 O1 27.8(4) . . . ?
Lu C11 C12 90.4(6) . . . ?
Lu C11 C16 149.6(6) . . . ?
O1 C11 C12 118.2(9) . . . ?
O1 C11 C16 121.8(8) . . . ?
C12 C11 C16 119.9(7) . . . ?
C11 C12 C13 119.8(9) . . . ?
C11 C12 C121 115.9(7) . . . ?
C13 C12 C121 124.3(9) . . . ?
C12 C13 C14 120.2(9) . . . ?
C12 C13 H13 120.1(11) . . . ?
C14 C13 H13 119.7(9) . . . ?
C13 C14 C15 119.7(9) . . . ?
C13 C14 H14 120.6(11) . . . ?
C15 C14 H14 119.7(11) . . . ?
C14 C15 C16 122.2(11) . . . ?
C14 C15 H15 119.6(9) . . . ?
C16 C15 H15 118.2(10) . . . ?
C11 C16 C15 118.1(9) . . . ?
C11 C16 C161 121.7(8) . . . ?
C15 C16 C161 120.2(10) . . . ?
Lu C121 C12 105.7(6) . . . ?
Lu C121 C122 80.3(5) . . . ?
Lu C121 C126 77.2(5) . . . ?
C12 C121 C122 121.3(7) . . . ?
C12 C121 C126 119.5(8) . . . ?
C122 C121 C126 118.8(9) . . . ?
Lu C122 C121 71.4(5) . . . ?
Lu C122 C123 82.5(5) . . . ?
Lu C122 H122 116.9(7) . . . ?
C121 C122 C123 119.8(7) . . . ?
C121 C122 H122 120.1(10) . . . ?
C123 C122 H122 120.1(8) . . . ?
Lu C123 C122 70.5(5) . . . ?
Lu C123 C124 78.9(6) . . . ?
Lu C123 H123 119.5(7) . . . ?
C122 C123 C124 120.8(9) . . . ?
C122 C123 H123 119.3(8) . . . ?
C124 C123 H123 119.8(11) . . . ?
Lu C124 C123 75.7(7) . . . ?
Lu C124 C125 73.7(7) . . . ?
Lu C124 H124 124.5(7) . . . ?
C123 C124 C125 121.2(11) . . . ?
C123 C124 H124 119.7(10) . . . ?
C125 C124 H124 119.0(8) . . . ?
Lu C125 C124 80.0(7) . . . ?
Lu C125 C126 69.1(6) . . . ?
Lu C125 H125 121.6(7) . . . ?
C124 C125 C126 118.9(8) . . . ?
C124 C125 H125 120.5(11) . . . ?
C126 C125 H125 120.6(10) . . . ?
Lu C126 C121 73.8(5) . . . ?
Lu C126 C125 83.4(6) . . . ?
Lu C126 H126 114.2(7) . . . ?
C121 C126 C125 120.5(8) . . . ?
C121 C126 H126 119.9(11) . . . ?
C125 C126 H126 119.6(8) . . . ?
C16 C161 C162 119.9(9) . . . ?
C16 C161 C166 122.7(10) . . . ?
C162 C161 C166 117.4(12) . . . ?
C161 C162 C163 119.6(12) . . . ?
C161 C162 H162 120.0(12) . . . ?
C163 C162 H162 120.4(13) . . . ?
C162 C163 C164 120.7(15) . . . ?
C162 C163 H163 117.6(17) . . . ?
C164 C163 H163 121.6(16) . . . ?
C163 C164 C165 119(2) . . . ?
C163 C164 H164 118(2) . . . ?
C165 C164 H164 123(3) . . . ?
C164 C165 C166 122(2) . . . ?
C164 C165 H165 119(2) . . . ?
C166 C165 H165 119(2) . . . ?
C161 C166 C165 120.6(14) . . . ?
C161 C166 H166 119.3(16) . . . ?
C165 C166 H166 120.1(15) . . . ?
Lu O2 C21 149.1(5) . . . ?
O2 C21 C22 120.3(7) . . . ?
O2 C21 C26 119.7(8) . . . ?
C22 C21 C26 119.9(7) . . . ?
C21 C22 C23 118.9(8) . . . ?
C21 C22 C221 120.3(7) . . . ?
C23 C22 C221 120.8(8) . . . ?
C22 C23 C24 121.6(9) . . . ?
C22 C23 H23 119.2(9) . . . ?
C24 C23 H23 119.2(9) . . . ?
C23 C24 C25 119.8(8) . . . ?
C23 C24 H24 119.6(11) . . . ?
C25 C24 H24 120.7(10) . . . ?
C24 C25 C26 120.7(8) . . . ?
C24 C25 H25 120.1(8) . . . ?
C26 C25 H25 119.3(9) . . . ?
C21 C26 C25 119.2(8) . . . ?
C21 C26 C261 120.9(7) . . . ?
C25 C26 C261 119.8(8) . . . ?
C22 C221 C222 121.5(6) . . . ?
C22 C221 C226 121.2(9) . . . ?
C222 C221 C226 117.3(8) . . . ?
Lu C222 C221 99.4(6) . . . ?
Lu C222 C223 99.3(6) . . . ?
Lu C222 H222 70.4(5) . . . ?
C221 C222 C223 121.4(7) . . . ?
C221 C222 H222 118.9(8) . . . ?
C223 C222 H222 119.7(9) . . . ?
C222 C223 C224 120.1(10) . . . ?
C222 C223 H223 119.1(8) . . . ?
C224 C223 H223 120.8(9) . . . ?
C223 C224 C225 119.6(9) . . . ?
C223 C224 H224 119.7(12) . . . ?
C225 C224 H224 120.8(9) . . . ?
C224 C225 C226 120.2(8) . . . ?
C224 C225 H225 119.8(10) . . . ?
C226 C225 H225 120.0(12) . . . ?
C221 C226 C225 121.5(10) . . . ?
C221 C226 H226 119.5(8) . . . ?
C225 C226 H226 119.0(8) . . . ?
C26 C261 C262 121.2(8) . . . ?
C26 C261 C266 123.2(10) . . . ?
C262 C261 C266 115.6(9) . . . ?
C261 C262 C263 122.9(10) . . . ?
C261 C262 H262 119.3(11) . . . ?
C263 C262 H262 117.8(13) . . . ?
C262 C263 C264 119.7(13) . . . ?
C262 C263 H263 121.2(12) . . . ?
C264 C263 H263 119.1(12) . . . ?
C263 C264 C265 119.6(11) . . . ?
C263 C264 H264 120.8(14) . . . ?
C265 C264 H264 119.5(11) . . . ?
C264 C265 C266 120.8(9) . . . ?
C264 C265 H265 119.3(10) . . . ?
C266 C265 H265 119.8(11) . . . ?
C261 C266 C265 121.3(10) . . . ?
C261 C266 H266 119.5(10) . . . ?
C265 C266 H266 119.2(9) . . . ?
Lu O3 C31 167.4(6) . . . ?
O3 C31 C32 120.2(7) . . . ?
O3 C31 C36 120.2(9) . . . ?
C32 C31 C36 119.6(6) . . . ?
C31 C32 C33 119.7(8) . . . ?
C31 C32 C321 122.2(6) . . . ?
C33 C32 C321 118.0(9) . . . ?
C32 C33 C34 120.8(10) . . . ?
C32 C33 H33 119.8(9) . . . ?
C34 C33 H33 119.5(7) . . . ?
C33 C34 C35 119.8(7) . . . ?
C33 C34 H34 119.5(11) . . . ?
C35 C34 H34 120.7(9) . . . ?
C34 C35 C36 121.3(8) . . . ?
C34 C35 H35 120.3(7) . . . ?
C36 C35 H35 118.4(10) . . . ?
C31 C36 C35 118.8(9) . . . ?
C31 C36 C361 122.9(6) . . . ?
C35 C36 C361 118.3(7) . . . ?
C32 C321 C322 120.9(9) . . . ?
C32 C321 C326 121.2(7) . . . ?
C322 C321 C326 117.9(9) . . . ?
C321 C322 C323 120.3(10) . . . ?
C321 C322 H322 118.9(9) . . . ?
C323 C322 H322 120.9(8) . . . ?
C322 C323 C324 120.9(9) . . . ?
C322 C323 H323 118.6(12) . . . ?
C324 C323 H323 120.5(10) . . . ?
C323 C324 C325 119.9(10) . . . ?
C323 C324 H324 119.8(10) . . . ?
C325 C324 H324 120.3(13) . . . ?
C324 C325 C326 120.9(12) . . . ?
C324 C325 H325 118.8(11) . . . ?
C326 C325 H325 120.3(10) . . . ?
C321 C326 C325 120.1(9) . . . ?
C321 C326 H326 119.9(9) . . . ?
C325 C326 H326 120.0(12) . . . ?
C36 C361 C362 122.0(9) . . . ?
C36 C361 C366 120.2(8) . . . ?
C362 C361 C366 117.8(11) . . . ?
C361 C362 C363 121.4(11) . . . ?
C361 C362 H362 118.5(12) . . . ?
C363 C362 H362 120.0(10) . . . ?
C362 C363 C364 120.2(12) . . . ?
C362 C363 H363 119.9(15) . . . ?
C364 C363 H363 120.0(17) . . . ?
C363 C364 C365 119(2) . . . ?
C363 C364 H364 118.5(14) . . . ?
C365 C364 H364 122(2) . . . ?
C364 C365 C366 121.7(15) . . . ?
C364 C365 H365 118(2) . . . ?
C366 C365 H365 120.1(14) . . . ?
C361 C366 C365 119.5(10) . . . ?
C361 C366 H366 119.5(13) . . . ?
C365 C366 H366 121.0(11) . . . ?

loop_
_geom_bond_atom_site_label_1
_geom_bond_atom_site_label_2
_geom_bond_distance
_geom_bond_site_symmetry_1
_geom_bond_site_symmetry_2
_geom_bond_publ_flag
Lu O1 2.090(7) . . ?
Lu C11 3.196(9) . . ?
Lu C121 2.787(8) . . ?
Lu C122 2.898(8) . . ?
Lu C123 3.048(10) . . ?
Lu C124 3.087(12) . . ?
Lu C125 3.009(11) . . ?
Lu C126 2.831(9) . . ?
Lu O2 2.049(5) . . ?
Lu C222 2.877(9) . . ?
Lu O3 2.017(4) . . ?
O1 C11 1.362(9) . . ?
C11 C12 1.393(13) . . ?
C11 C16 1.392(14) . . ?
C12 C13 1.389(12) . . ?
C12 C121 1.487(14) . . ?
C13 C14 1.366(17) . . ?
C13 H13 .977(10) . . ?
C14 C15 1.363(16) . . ?
C14 H14 .970(9) . . ?
C15 C16 1.385(12) . . ?
C15 H15 .980(12) . . ?
C16 C161 1.482(15) . . ?
C121 C122 1.390(12) . . ?
C121 C126 1.407(10) . . ?
C122 C123 1.399(16) . . ?
C122 H122 .977(7) . . ?
C123 C124 1.350(11) . . ?
C123 H123 .967(9) . . ?
C124 C125 1.386(14) . . ?
C124 H124 .971(12) . . ?
C125 C126 1.396(17) . . ?
C125 H125 .974(8) . . ?
C126 H126 .988(9) . . ?
C161 C162 1.387(15) . . ?
C161 C166 1.379(17) . . ?
C162 C163 1.40(2) . . ?
C162 H162 1.010(11) . . ?
C163 C164 1.37(3) . . ?
C163 H163 1.001(17) . . ?
C164 C165 1.30(3) . . ?
C164 H164 .96(2) . . ?
C165 C166 1.38(3) . . ?
C165 H165 .97(2) . . ?
C166 H166 .982(14) . . ?
O2 C21 1.337(10) . . ?
C21 C22 1.390(12) . . ?
C21 C26 1.415(11) . . ?
C22 C23 1.387(12) . . ?
C22 C221 1.471(11) . . ?
C23 C24 1.378(14) . . ?
C23 H23 .984(10) . . ?
C24 C25 1.373(15) . . ?
C24 H24 .972(9) . . ?
C25 C26 1.390(12) . . ?
C25 H25 .968(9) . . ?
C26 C261 1.488(13) . . ?
C221 C222 1.393(13) . . ?
C221 C226 1.377(10) . . ?
C222 C223 1.393(12) . . ?
C222 H222 .973(7) . . ?
C223 C224 1.365(12) . . ?
C223 H223 .977(11) . . ?
C224 C225 1.377(19) . . ?
C224 H224 .974(10) . . ?
C225 C226 1.391(14) . . ?
C225 H225 .969(9) . . ?
C226 H226 .967(11) . . ?
C261 C262 1.388(17) . . ?
C261 C266 1.384(12) . . ?
C262 C263 1.384(18) . . ?
C262 H262 .963(10) . . ?
C263 C264 1.358(17) . . ?
C263 H263 .969(16) . . ?
C264 C265 1.352(18) . . ?
C264 H264 .978(11) . . ?
C265 C266 1.398(15) . . ?
C265 H265 .968(9) . . ?
C266 H266 .975(11) . . ?
O3 C31 1.340(8) . . ?
C31 C32 1.415(15) . . ?
C31 C36 1.394(11) . . ?
C32 C33 1.399(10) . . ?
C32 C321 1.482(12) . . ?
C33 C34 1.369(14) . . ?
C33 H33 .970(12) . . ?
C34 C35 1.384(16) . . ?
C34 H34 .967(7) . . ?
C35 C36 1.411(10) . . ?
C35 H35 .978(8) . . ?
C36 C361 1.481(15) . . ?
C321 C322 1.405(11) . . ?
C321 C326 1.365(16) . . ?
C322 C323 1.388(14) . . ?
C322 H322 .978(11) . . ?
C323 C324 1.326(19) . . ?
C323 H323 .987(9) . . ?
C324 C325 1.367(15) . . ?
C324 H324 .958(11) . . ?
C325 C326 1.394(15) . . ?
C325 H325 .976(14) . . ?
C326 H326 .995(9) . . ?
C361 C362 1.397(13) . . ?
C361 C366 1.392(15) . . ?
C362 C363 1.35(2) . . ?
C362 H362 .980(11) . . ?
C363 C364 1.37(3) . . ?
C363 H363 .993(12) . . ?
C364 C365 1.37(2) . . ?
C364 H364 .97(2) . . ?
C365 C366 1.36(2) . . ?
C365 H365 .976(15) . . ?
C366 H366 .989(10) . . ?

loop_
_geom_contact_atom_site_label_1
_geom_contact_atom_site_label_2
_geom_contact_distance
_geom_contact_site_symmetry_1
_geom_contact_site_symmetry_2
_geom_contact_publ_flag
Lu C12 3.496(8) . . ?
Lu C21 3.269(8) . . ?
Lu C22 3.802(8) . . ?
Lu C221 3.395(8) . . ?
Lu C223 3.393(12) . . ?
Lu C31 3.338(6) . . ?
Lu C32 4.127(8) . . ?
Lu C321 4.003(10) . . ?
Lu C322 3.529(11) . . ?
Lu C323 4.177(13) . . ?
Lu C362 3.978(9) . . ?
Lu H122 3.4516(10) . . ?
Lu H123 3.6236(14) . . ?
Lu H125 3.6155(8) . . ?
Lu H126 3.3583(12) . . ?
Lu H222 2.7103(7) . . ?
Lu H223 3.5681(13) . . ?
Lu H322 3.1770(8) . . ?
Lu H362 3.5041(11) . . ?
O1 C12 2.364(10) . . ?
O1 C16 2.406(11) . . ?
O1 C121 2.691(12) . . ?
O1 C161 2.891(14) . . ?
C11 C13 2.406(12) . . ?
C11 C14 2.768(12) . . ?
C11 C15 2.381(14) . . ?
C11 C121 2.441(15) . . ?
C11 C161 2.510(16) . . ?
C12 C14 2.389(14) . . ?
C12 C15 2.740(15) . . ?
C12 C16 2.410(15) . . ?
C12 C122 2.508(14) . . ?
C12 C126 2.500(13) . . ?
C12 H13 2.060(8) . . ?
C13 C15 2.360(17) . . ?
C13 C16 2.778(14) . . ?
C13 C121 2.544(14) . . ?
C13 H14 2.038(11) . . ?
C14 C16 2.406(13) . . ?
C14 H13 2.035(12) . . ?
C14 H15 2.034(12) . . ?
C15 C161 2.486(14) . . ?
C15 H14 2.028(10) . . ?
C16 C162 2.484(16) . . ?
C16 C166 2.512(19) . . ?
C16 H15 2.039(9) . . ?
C121 C123 2.412(15) . . ?
C121 C124 2.780(16) . . ?
C121 C125 2.433(13) . . ?
C121 H122 2.061(7) . . ?
C121 H126 2.083(6) . . ?
C122 C124 2.389(14) . . ?
C122 C125 2.784(10) . . ?
C122 C126 2.406(10) . . ?
C122 H123 2.053(11) . . ?
C123 C125 2.384(11) . . ?
C123 C126 2.761(13) . . ?
C123 H122 2.070(11) . . ?
C123 H124 2.016(10) . . ?
C124 C126 2.395(17) . . ?
C124 H123 2.013(8) . . ?
C124 H125 2.059(8) . . ?
C125 H124 2.042(12) . . ?
C125 H126 2.070(12) . . ?
C126 H125 2.069(11) . . ?
C161 C163 2.406(18) . . ?
C161 C164 2.78(2) . . ?
C161 C165 2.40(3) . . ?
C161 H162 2.084(10) . . ?
C161 H166 2.047(10) . . ?
C162 C164 2.41(3) . . ?
C162 C165 2.72(2) . . ?
C162 C166 2.363(17) . . ?
C162 H163 2.062(13) . . ?
C163 C165 2.30(3) . . ?
C163 C166 2.71(2) . . ?
C163 H162 2.098(17) . . ?
C163 H164 2.008(18) . . ?
C164 C166 2.35(3) . . ?
C164 H163 2.08(3) . . ?
C164 H165 1.96(3) . . ?
C165 H164 1.99(2) . . ?
C165 H166 2.06(2) . . ?
C166 H165 2.041(17) . . ?
O2 C22 2.365(10) . . ?
O2 C26 2.380(9) . . ?
O2 C221 2.808(10) . . ?
O2 C222 2.914(11) . . ?
O2 C261 2.844(10) . . ?
C21 C23 2.391(13) . . ?
C21 C24 2.781(12) . . ?
C21 C25 2.419(11) . . ?
C21 C221 2.481(12) . . ?
C21 C261 2.525(12) . . ?
C22 C24 2.414(12) . . ?
C22 C25 2.786(12) . . ?
C22 C26 2.428(12) . . ?
C22 C222 2.499(13) . . ?
C22 C226 2.482(10) . . ?
C22 H23 2.056(8) . . ?
C23 C25 2.380(14) . . ?
C23 C26 2.766(13) . . ?
C23 C221 2.485(11) . . ?
C23 H24 2.041(9) . . ?
C24 C26 2.401(14) . . ?
C24 H23 2.048(11) . . ?
C24 H25 2.038(12) . . ?
C25 C261 2.490(13) . . ?
C25 H24 2.047(9) . . ?
C26 C262 2.505(17) . . ?
C26 C266 2.526(12) . . ?
C26 H25 2.046(8) . . ?
C221 C223 2.429(14) . . ?
C221 C224 2.803(12) . . ?
C221 C225 2.415(10) . . ?
C221 H222 2.048(9) . . ?
C221 H226 2.035(8) . . ?
C222 C224 2.390(10) . . ?
C222 C225 2.742(11) . . ?
C222 C226 2.365(13) . . ?
C222 H223 2.054(9) . . ?
C223 C225 2.369(16) . . ?
C223 C226 2.749(16) . . ?
C223 H222 2.057(8) . . ?
C223 H224 2.032(8) . . ?
C224 C226 2.399(16) . . ?
C224 H223 2.045(11) . . ?
C224 H225 2.039(12) . . ?
C225 H224 2.054(13) . . ?
C225 H226 2.043(12) . . ?
C226 H225 2.055(7) . . ?
C261 C263 2.435(18) . . ?
C261 C264 2.811(14) . . ?
C261 C265 2.425(12) . . ?
C261 H262 2.040(10) . . ?
C261 H266 2.048(9) . . ?
C262 C264 2.371(14) . . ?
C262 C265 2.712(14) . . ?
C262 C266 2.346(16) . . ?
C262 H263 2.060(13) . . ?
C263 C265 2.342(18) . . ?
C263 C266 2.74(2) . . ?
C263 H262 2.022(12) . . ?
C263 H264 2.040(12) . . ?
C264 C266 2.392(17) . . ?
C264 H263 2.016(13) . . ?
C264 H265 2.011(14) . . ?
C265 H264 2.022(12) . . ?
C265 H266 2.058(12) . . ?
C266 H265 2.058(9) . . ?
O3 C32 2.388(11) . . ?
O3 C36 2.371(7) . . ?
O3 C321 2.880(13) . . ?
O3 C322 2.942(13) . . ?
O3 C361 2.874(10) . . ?
O3 C362 2.990(13) . . ?
C31 C33 2.434(13) . . ?
C31 C34 2.802(10) . . ?
C31 C35 2.414(9) . . ?
C31 C321 2.536(15) . . ?
C31 C361 2.526(14) . . ?
C32 C34 2.406(9) . . ?
C32 C35 2.772(12) . . ?
C32 C36 2.427(14) . . ?
C32 C322 2.511(10) . . ?
C32 C326 2.480(15) . . ?
C32 H33 2.060(9) . . ?
C33 C35 2.381(15) . . ?
C33 C36 2.797(15) . . ?
C33 C321 2.470(10) . . ?
C33 C326 2.981(13) . . ?
C33 H34 2.028(7) . . ?
C34 C36 2.436(13) . . ?
C34 H33 2.030(12) . . ?
C34 H35 2.058(12) . . ?
C35 C361 2.484(14) . . ?
C35 H34 2.054(10) . . ?
C36 C362 2.517(15) . . ?
C36 C366 2.492(17) . . ?
C36 H35 2.064(6) . . ?
C321 C323 2.422(11) . . ?
C321 C324 2.779(14) . . ?
C321 C325 2.390(17) . . ?
C321 H322 2.063(9) . . ?
C321 H326 2.051(10) . . ?
C322 C324 2.362(17) . . ?
C322 C325 2.721(18) . . ?
C322 C326 2.373(15) . . ?
C322 H323 2.052(8) . . ?
C323 C325 2.331(17) . . ?
C323 C326 2.743(12) . . ?
C323 H322 2.068(12) . . ?
C323 H324 1.985(13) . . ?
C324 C326 2.401(12) . . ?
C324 H323 2.015(13) . . ?
C324 H325 2.027(12) . . ?
C325 H324 2.026(10) . . ?
C325 H326 2.078(10) . . ?
C326 H325 2.066(11) . . ?
C361 C363 2.396(18) . . ?
C361 C364 2.76(3) . . ?
C361 C365 2.38(2) . . ?
C361 H362 2.053(8) . . ?
C361 H366 2.066(8) . . ?
C362 C364 2.35(3) . . ?
C362 C365 2.714(18) . . ?
C362 C366 2.388(13) . . ?
C362 H363 2.035(12) . . ?
C363 C365 2.359(18) . . ?
C363 C366 2.751(16) . . ?
C363 H362 2.027(18) . . ?
C363 H364 2.021(18) . . ?
C364 C366 2.38(2) . . ?
C364 H363 2.051(18) . . ?
C364 H365 2.021(16) . . ?
C365 H364 2.057(18) . . ?
C365 H366 2.052(19) . . ?
C366 H365 2.033(14) . . ?

loop_
_geom_torsion_atom_site_label_1
_geom_torsion_atom_site_label_2
_geom_torsion_atom_site_label_3
_geom_torsion_atom_site_label_4
_geom_torsion
_geom_torsion_site_symmetry_1
_geom_torsion_site_symmetry_2
_geom_torsion_site_symmetry_3
_geom_torsion_site_symmetry_4
_geom_torsion_publ_flag
? ? ? ? ? ? ? ? ? ?
